data_4314897
loop_
_publ_author_name
'Wendy L. Queen'
'Shiou-Jyh Hwu'
'Shane Reighard'

_publ_contact_author_address
;Department of Chemistry

Clemson University

Clemson, SC  29634-0973 

USA

;
_publ_contact_author_email shwu@clemson.edu
_publ_contact_author_name 'Shiou-Jyh Hwu'
_publ_contact_author_phone 864-656-5031
_publ_section_title
;
 Salt-Templated Mesoporous Solids Comprised of Interlinked Polyoxovanadate
 Clusters
;
_journal_name_full 'Inorganic Chemistry'
_journal_page_first 1316
_journal_page_last 1318
_journal_paper_doi 10.1021/ic902283g
_journal_volume 49
_journal_year 2010
_chemical_formula_sum 'As2 Cl0.99 Cs3.88 Na0.12 O16.6 V4.6'
_chemical_formula_weight 1203.46
_chemical_name_systematic
; 

 ? 

;
_space_group_IT_number 227
_symmetry_cell_setting cubic
_symmetry_space_group_name_Hall '-F 4vw 2vw 3'
_symmetry_space_group_name_H-M 'F d -3 m :2'
_atom_sites_solution_hydrogens none
_atom_sites_solution_primary direct
_atom_sites_solution_secondary difmap
_audit_creation_method SHELXL-97
_cell_angle_alpha 90.00
_cell_angle_beta 90.00
_cell_angle_gamma 90.00
_cell_formula_units_Z 48
_cell_length_a 32.957(4)
_cell_length_b 32.957(4)
_cell_length_c 32.957(4)
_cell_measurement_reflns_used 1540
_cell_measurement_temperature 293(2)
_cell_measurement_theta_max 25.03
_cell_measurement_theta_min 2.14
_cell_volume 35797(8)
_computing_cell_refinement 'CrystalClear (Rigaku Inc., 2008)'
_computing_data_collection 'CrystalClear (Rigaku Inc., 2008)'
_computing_data_reduction 'CrystalClear (Rigaku Inc., 2008)'
_computing_molecular_graphics 'SHELXS-97 (Sheldrick, 1990)'
_computing_publication_material 'SHELXS-97 (Sheldrick, 1990)'
_computing_structure_refinement 'SHELXL-97 (Sheldrick, 1997)'
_computing_structure_solution 'SHELXS-97 (Sheldrick, 1990)'
_diffrn_ambient_temperature 293(2)
_diffrn_detector_area_resol_mean 14.6306
_diffrn_measured_fraction_theta_full 0.996
_diffrn_measured_fraction_theta_max 0.996
_diffrn_measurement_details
;

scan:

    Number of images: 360

               Slice: -90.0000 - 90.0000

         Image width: 0.5000

            Exp time: 200.0000

       Rotation axis: Omega

               Omega: 0.0000

                 Chi: 45.0000

                 Phi: 0.0000

                 XTD: 27.5840

              2theta: -0.2029

scan:

    Number of images: 120

               Slice: -30.0000 - 30.0000

         Image width: 0.5000

            Exp time: 200.0000

       Rotation axis: Omega

               Omega: 0.0000

                 Chi: 45.0000

                 Phi: 90.0000

                 XTD: 27.5840

              2theta: -0.2029



;
_diffrn_measurement_device_type 'Rigaku AFC8S'
_diffrn_measurement_method '\w scans'
_diffrn_radiation_monochromator graphite
_diffrn_radiation_source 'fine-focus sealed tube'
_diffrn_radiation_type MoK\a
_diffrn_radiation_wavelength 0.71073
_diffrn_reflns_av_R_equivalents 0.0980
_diffrn_reflns_av_sigmaI/netI 0.0368
_diffrn_reflns_limit_h_max 38
_diffrn_reflns_limit_h_min -20
_diffrn_reflns_limit_k_max 37
_diffrn_reflns_limit_k_min -38
_diffrn_reflns_limit_l_max 39
_diffrn_reflns_limit_l_min -29
_diffrn_reflns_number 14654
_diffrn_reflns_theta_full 25.03
_diffrn_reflns_theta_max 25.03
_diffrn_reflns_theta_min 2.14
_diffrn_standards_decay_% 0
_diffrn_standards_interval_count 0
_diffrn_standards_interval_time 0
_diffrn_standards_number 0
_exptl_absorpt_coefficient_mu 8.398
_exptl_absorpt_correction_T_max 0.7300
_exptl_absorpt_correction_T_min 0.6788
_exptl_absorpt_correction_type multi-scan
_exptl_absorpt_process_details 'REQAB, CrystalClear'
_exptl_crystal_colour blue
_exptl_crystal_density_diffrn 2.680
_exptl_crystal_density_method 'not measured'
_exptl_crystal_description cube
_exptl_crystal_F_000 25739
_exptl_crystal_size_max 0.05
_exptl_crystal_size_mid 0.04
_exptl_crystal_size_min 0.04
_refine_diff_density_max 4.703
_refine_diff_density_min -2.149
_refine_diff_density_rms 0.378
_refine_ls_extinction_coef none
_refine_ls_extinction_method none
_refine_ls_goodness_of_fit_ref 1.011
_refine_ls_hydrogen_treatment none
_refine_ls_matrix_type full
_refine_ls_number_parameters 103
_refine_ls_number_reflns 1540
_refine_ls_number_restraints 0
_refine_ls_restrained_S_all 1.011
_refine_ls_R_factor_all 0.1414
_refine_ls_R_factor_gt 0.1055
_refine_ls_shift/su_max 0.000
_refine_ls_shift/su_mean 0.000
_refine_ls_structure_factor_coef Fsqd
_refine_ls_weighting_details 'calc w=1/[\s^2^(Fo^2^)+(0.1990P)^2^+3585.0071P] where P=(Fo^2^+2Fc^2^)/3'
_refine_ls_weighting_scheme calc
_refine_ls_wR_factor_gt 0.2604
_refine_ls_wR_factor_ref 0.3310
_reflns_number_gt 955
_reflns_number_total 1540
_reflns_threshold_expression >2sigma(I)
_cod_data_source_file ic902283g_si_002_2.cif
_cod_data_source_block Cs3.88Na0.12(V4.6O8.6)(AsO4)2Cl0.99
_cod_depositor_comments
;
The following automatic conversions were performed:

'_exptl_absorpt_correction_type' value 'multi scan' changed to
'multi-scan' according to the built-in table from CIF Core dictionary
named 'cif_core.dic' version 2.4.1 from 2010-06-29.

Automatic conversion script
Id: cif_fix_values 1646 2011-03-28 12:23:43Z adriana 
;
_cod_original_cell_volume 35797(7)
_cod_original_sg_symbol_H-M 'F d -3 m'
_cod_original_formula_sum 'As2 Cl0.99 Cs3.88 Na0.12 O16.60 V4.60'
_cod_database_code 4314897

loop_
_symmetry_equiv_pos_as_xyz
'x, y, z'
'-x+3/4, -y+1/4, z+1/2'
'-x+1/4, y+1/2, -z+3/4'
'x+1/2, -y+3/4, -z+1/4'
'z, x, y'
'z+1/2, -x+3/4, -y+1/4'
'-z+3/4, -x+1/4, y+1/2'
'-z+1/4, x+1/2, -y+3/4'
'y, z, x'
'-y+1/4, z+1/2, -x+3/4'
'y+1/2, -z+3/4, -x+1/4'
'-y+3/4, -z+1/4, x+1/2'
'y+3/4, x+1/4, -z+1/2'
'-y, -x, -z'
'y+1/4, -x+1/2, z+3/4'
'-y+1/2, x+3/4, z+1/4'
'x+3/4, z+1/4, -y+1/2'
'-x+1/2, z+3/4, y+1/4'
'-x, -z, -y'
'x+1/4, -z+1/2, y+3/4'
'z+3/4, y+1/4, -x+1/2'
'z+1/4, -y+1/2, x+3/4'
'-z+1/2, y+3/4, x+1/4'
'-z, -y, -x'
'x, y+1/2, z+1/2'
'-x+3/4, -y+3/4, z+1'
'-x+1/4, y+1, -z+5/4'
'x+1/2, -y+5/4, -z+3/4'
'z, x+1/2, y+1/2'
'z+1/2, -x+5/4, -y+3/4'
'-z+3/4, -x+3/4, y+1'
'-z+1/4, x+1, -y+5/4'
'y, z+1/2, x+1/2'
'-y+1/4, z+1, -x+5/4'
'y+1/2, -z+5/4, -x+3/4'
'-y+3/4, -z+3/4, x+1'
'y+3/4, x+3/4, -z+1'
'-y, -x+1/2, -z+1/2'
'y+1/4, -x+1, z+5/4'
'-y+1/2, x+5/4, z+3/4'
'x+3/4, z+3/4, -y+1'
'-x+1/2, z+5/4, y+3/4'
'-x, -z+1/2, -y+1/2'
'x+1/4, -z+1, y+5/4'
'z+3/4, y+3/4, -x+1'
'z+1/4, -y+1, x+5/4'
'-z+1/2, y+5/4, x+3/4'
'-z, -y+1/2, -x+1/2'
'x+1/2, y, z+1/2'
'-x+5/4, -y+1/4, z+1'
'-x+3/4, y+1/2, -z+5/4'
'x+1, -y+3/4, -z+3/4'
'z+1/2, x, y+1/2'
'z+1, -x+3/4, -y+3/4'
'-z+5/4, -x+1/4, y+1'
'-z+3/4, x+1/2, -y+5/4'
'y+1/2, z, x+1/2'
'-y+3/4, z+1/2, -x+5/4'
'y+1, -z+3/4, -x+3/4'
'-y+5/4, -z+1/4, x+1'
'y+5/4, x+1/4, -z+1'
'-y+1/2, -x, -z+1/2'
'y+3/4, -x+1/2, z+5/4'
'-y+1, x+3/4, z+3/4'
'x+5/4, z+1/4, -y+1'
'-x+1, z+3/4, y+3/4'
'-x+1/2, -z, -y+1/2'
'x+3/4, -z+1/2, y+5/4'
'z+5/4, y+1/4, -x+1'
'z+3/4, -y+1/2, x+5/4'
'-z+1, y+3/4, x+3/4'
'-z+1/2, -y, -x+1/2'
'x+1/2, y+1/2, z'
'-x+5/4, -y+3/4, z+1/2'
'-x+3/4, y+1, -z+3/4'
'x+1, -y+5/4, -z+1/4'
'z+1/2, x+1/2, y'
'z+1, -x+5/4, -y+1/4'
'-z+5/4, -x+3/4, y+1/2'
'-z+3/4, x+1, -y+3/4'
'y+1/2, z+1/2, x'
'-y+3/4, z+1, -x+3/4'
'y+1, -z+5/4, -x+1/4'
'-y+5/4, -z+3/4, x+1/2'
'y+5/4, x+3/4, -z+1/2'
'-y+1/2, -x+1/2, -z'
'y+3/4, -x+1, z+3/4'
'-y+1, x+5/4, z+1/4'
'x+5/4, z+3/4, -y+1/2'
'-x+1, z+5/4, y+1/4'
'-x+1/2, -z+1/2, -y'
'x+3/4, -z+1, y+3/4'
'z+5/4, y+3/4, -x+1/2'
'z+3/4, -y+1, x+3/4'
'-z+1, y+5/4, x+1/4'
'-z+1/2, -y+1/2, -x'
'-x, -y, -z'
'x-3/4, y-1/4, -z-1/2'
'x-1/4, -y-1/2, z-3/4'
'-x-1/2, y-3/4, z-1/4'
'-z, -x, -y'
'-z-1/2, x-3/4, y-1/4'
'z-3/4, x-1/4, -y-1/2'
'z-1/4, -x-1/2, y-3/4'
'-y, -z, -x'
'y-1/4, -z-1/2, x-3/4'
'-y-1/2, z-3/4, x-1/4'
'y-3/4, z-1/4, -x-1/2'
'-y-3/4, -x-1/4, z-1/2'
'y, x, z'
'-y-1/4, x-1/2, -z-3/4'
'y-1/2, -x-3/4, -z-1/4'
'-x-3/4, -z-1/4, y-1/2'
'x-1/2, -z-3/4, -y-1/4'
'x, z, y'
'-x-1/4, z-1/2, -y-3/4'
'-z-3/4, -y-1/4, x-1/2'
'-z-1/4, y-1/2, -x-3/4'
'z-1/2, -y-3/4, -x-1/4'
'z, y, x'
'-x, -y+1/2, -z+1/2'
'x-3/4, y+1/4, -z'
'x-1/4, -y, z-1/4'
'-x-1/2, y-1/4, z+1/4'
'-z, -x+1/2, -y+1/2'
'-z-1/2, x-1/4, y+1/4'
'z-3/4, x+1/4, -y'
'z-1/4, -x, y-1/4'
'-y, -z+1/2, -x+1/2'
'y-1/4, -z, x-1/4'
'-y-1/2, z-1/4, x+1/4'
'y-3/4, z+1/4, -x'
'-y-3/4, -x+1/4, z'
'y, x+1/2, z+1/2'
'-y-1/4, x, -z-1/4'
'y-1/2, -x-1/4, -z+1/4'
'-x-3/4, -z+1/4, y'
'x-1/2, -z-1/4, -y+1/4'
'x, z+1/2, y+1/2'
'-x-1/4, z, -y-1/4'
'-z-3/4, -y+1/4, x'
'-z-1/4, y, -x-1/4'
'z-1/2, -y-1/4, -x+1/4'
'z, y+1/2, x+1/2'
'-x+1/2, -y, -z+1/2'
'x-1/4, y-1/4, -z'
'x+1/4, -y-1/2, z-1/4'
'-x, y-3/4, z+1/4'
'-z+1/2, -x, -y+1/2'
'-z, x-3/4, y+1/4'
'z-1/4, x-1/4, -y'
'z+1/4, -x-1/2, y-1/4'
'-y+1/2, -z, -x+1/2'
'y+1/4, -z-1/2, x-1/4'
'-y, z-3/4, x+1/4'
'y-1/4, z-1/4, -x'
'-y-1/4, -x-1/4, z'
'y+1/2, x, z+1/2'
'-y+1/4, x-1/2, -z-1/4'
'y, -x-3/4, -z+1/4'
'-x-1/4, -z-1/4, y'
'x, -z-3/4, -y+1/4'
'x+1/2, z, y+1/2'
'-x+1/4, z-1/2, -y-1/4'
'-z-1/4, -y-1/4, x'
'-z+1/4, y-1/2, -x-1/4'
'z, -y-3/4, -x+1/4'
'z+1/2, y, x+1/2'
'-x+1/2, -y+1/2, -z'
'x-1/4, y+1/4, -z-1/2'
'x+1/4, -y, z-3/4'
'-x, y-1/4, z-1/4'
'-z+1/2, -x+1/2, -y'
'-z, x-1/4, y-1/4'
'z-1/4, x+1/4, -y-1/2'
'z+1/4, -x, y-3/4'
'-y+1/2, -z+1/2, -x'
'y+1/4, -z, x-3/4'
'-y, z-1/4, x-1/4'
'y-1/4, z+1/4, -x-1/2'
'-y-1/4, -x+1/4, z-1/2'
'y+1/2, x+1/2, z'
'-y+1/4, x, -z-3/4'
'y, -x-1/4, -z-1/4'
'-x-1/4, -z+1/4, y-1/2'
'x, -z-1/4, -y-1/4'
'x+1/2, z+1/2, y'
'-x+1/4, z, -y-3/4'
'-z-1/4, -y+1/4, x-1/2'
'-z+1/4, y, -x-3/4'
'z, -y-1/4, -x-1/4'
'z+1/2, y+1/2, x'

loop_
_atom_site_label
_atom_site_type_symbol
_atom_site_fract_x
_atom_site_fract_y
_atom_site_fract_z
_atom_site_U_iso_or_equiv
_atom_site_adp_type
_atom_site_occupancy
_atom_site_symmetry_multiplicity
_atom_site_calc_flag
_atom_site_refinement_flags
_atom_site_disorder_assembly
_atom_site_disorder_group
Cs1 Cs 0.12702(7) 0.24191(4) 0.50809(4) 0.0662(8) Uani 1 2 d S . .
Cs2 Cs 0.03758(14) 0.31144(15) 0.43856(15) 0.116(2) Uani 0.536 2 d SP . .
Cs3 Cs 0.1250 0.3964(4) 0.6250 0.069(3) Uani 0.223 4 d SP . .
Cs4 Cs 0.0751(7) 0.0751(7) 0.5751(7) 0.218(16) Uani 0.26 6 d SP . .
Cs5 Cs 0.0395(6) 0.4411(11) 0.4411(11) 0.30(3) Uani 0.206 2 d SP . .
Na Na 0.2500 0.2500 0.5000 0.23(10) Uiso 0.36 12 d SP . .
V1 V 0.06977(7) 0.33448(10) 0.56977(7) 0.0288(9) Uani 1 2 d S . .
V2 V 0.16467(10) 0.32078(7) 0.42922(7) 0.0310(9) Uani 1 2 d S . .
V3 V 0.1250 0.2986(2) 0.6250 0.0209(14) Uani 0.60 4 d SP . .
As1 As 0.12501(4) 0.37499(4) 0.5000 0.0222(7) Uani 1 2 d S . .
O1 O 0.1250 0.1250 0.5022(10) 0.040(9) Uani 0.60 4 d SP . .
O2 O 0.1249(2) 0.3170(3) 0.5694(3) 0.027(2) Uani 1 1 d . . .
O3 O 0.1241(3) 0.4176(3) 0.4722(2) 0.028(2) Uani 1 1 d . . .
O4 O 0.1241(3) 0.3329(3) 0.4709(3) 0.030(2) Uani 1 1 d . . .
O5 O 0.0461(3) 0.3002(5) 0.5461(3) 0.043(4) Uani 1 2 d S . .
O6 O 0.2003(5) 0.2990(3) 0.4510(3) 0.041(4) Uani 1 2 d S . .
Cl1 Cl 0.0747(10) 0.1753(10) 0.5747(10) 0.152(16) Uani 0.604 6 d SP . .
Cl2 Cl -0.0082(7) 0.3722(11) 0.4918(7) 0.077(10) Uani 0.264 2 d SP . .
Cl3 Cl 0.1250 0.1250 0.6250 0.02(3) Uani 0.088 24 d SP . .
Cl4 Cl 0.0000 0.5000 0.5000 0.023(14) Uani 0.144 12 d SP . .

loop_
_atom_site_aniso_label
_atom_site_aniso_U_11
_atom_site_aniso_U_22
_atom_site_aniso_U_33
_atom_site_aniso_U_23
_atom_site_aniso_U_13
_atom_site_aniso_U_12
Cs1 0.1151(17) 0.0417(8) 0.0417(8) -0.0046(7) 0.0045(6) -0.0045(6)
Cs2 0.053(2) 0.148(3) 0.148(3) -0.026(4) 0.005(2) -0.005(2)
Cs3 0.077(5) 0.055(7) 0.077(5) 0.000 0.010(6) 0.000
Cs4 0.218(16) 0.218(16) 0.218(16) -0.018(17) -0.018(17) -0.018(17)
Cs5 0.082(12) 0.41(4) 0.41(4) 0.28(4) 0.042(18) 0.042(18)
V1 0.0274(11) 0.0316(18) 0.0274(11) -0.0003(10) 0.0077(13) -0.0003(10)
V2 0.0358(19) 0.0287(12) 0.0287(12) -0.0027(13) -0.0006(10) 0.0006(10)
V3 0.022(2) 0.018(3) 0.022(2) 0.000 -0.001(3) 0.000
As1 0.0233(8) 0.0233(8) 0.0199(10) 0.0036(4) 0.0036(4) 0.0026(8)
O1 0.052(14) 0.052(14) 0.016(15) 0.000 0.000 0.025(17)
O2 0.020(4) 0.025(4) 0.037(5) -0.005(4) 0.001(4) -0.004(3)
O3 0.035(5) 0.029(5) 0.020(4) 0.009(4) 0.010(4) 0.007(4)
O4 0.041(5) 0.022(5) 0.027(5) -0.009(4) 0.004(4) -0.002(4)
O5 0.041(5) 0.048(9) 0.041(5) 0.006(5) -0.001(7) 0.006(5)
O6 0.050(9) 0.037(5) 0.037(5) -0.017(6) -0.018(5) 0.018(5)
Cl1 0.152(16) 0.152(16) 0.152(16) -0.04(2) 0.04(2) -0.04(2)
Cl2 0.056(10) 0.12(3) 0.056(10) 0.016(11) 0.003(13) 0.016(11)
Cl3 0.02(3) 0.02(3) 0.02(3) 0.000 0.000 0.000
Cl4 0.023(14) 0.023(14) 0.023(14) 0.002(16) 0.002(16) 0.002(16)

loop_
_atom_type_symbol
_atom_type_description
_atom_type_scat_dispersion_real
_atom_type_scat_dispersion_imag
_atom_type_scat_source
O O 0.0106 0.0060 'International Tables Vol C Tables 4.2.6.8 and 6.1.1.4'
Cl Cl 0.1484 0.1585 'International Tables Vol C Tables 4.2.6.8 and 6.1.1.4'
V V 0.3005 0.5294 'International Tables Vol C Tables 4.2.6.8 and 6.1.1.4'
As As 0.0499 2.0058 'International Tables Vol C Tables 4.2.6.8 and 6.1.1.4'
Cs Cs -0.3680 2.1192 'International Tables Vol C Tables 4.2.6.8 and 6.1.1.4'
Na Na 0.0362 0.0249 'International Tables Vol C Tables 4.2.6.8 and 6.1.1.4'

loop_
_geom_angle_atom_site_label_1
_geom_angle_atom_site_label_2
_geom_angle_atom_site_label_3
_geom_angle
_geom_angle_site_symmetry_1
_geom_angle_site_symmetry_3
_geom_angle_publ_flag
O2 Cs1 O2 168.2(3) 186_566 . ?
O2 Cs1 O4 61.4(2) 186_566 186_566 ?
O2 Cs1 O4 107.0(2) . 186_566 ?
O2 Cs1 O4 107.0(2) 186_566 . ?
O2 Cs1 O4 61.4(2) . . ?
O4 Cs1 O4 45.5(3) 186_566 . ?
O2 Cs1 O6 133.0(3) 186_566 104_566 ?
O2 Cs1 O6 47.7(3) . 104_566 ?
O4 Cs1 O6 100.3(3) 186_566 104_566 ?
O4 Cs1 O6 69.5(3) . 104_566 ?
O2 Cs1 O6 47.7(3) 186_566 131_655 ?
O2 Cs1 O6 133.0(3) . 131_655 ?
O4 Cs1 O6 69.5(3) 186_566 131_655 ?
O4 Cs1 O6 100.3(3) . 131_655 ?
O6 Cs1 O6 85.9(5) 104_566 131_655 ?
O2 Cs1 Cs4 95.72(17) 186_566 50_454 ?
O2 Cs1 Cs4 95.72(17) . 50_454 ?
O4 Cs1 Cs4 146.7(5) 186_566 50_454 ?
O4 Cs1 Cs4 146.7(5) . 50_454 ?
O6 Cs1 Cs4 77.2(5) 104_566 50_454 ?
O6 Cs1 Cs4 77.2(5) 131_655 50_454 ?
O2 Cs1 O5 48.3(3) 186_566 30_445 ?
O2 Cs1 O5 127.2(3) . 30_445 ?
O4 Cs1 O5 66.8(3) 186_566 30_445 ?
O4 Cs1 O5 95.8(3) . 30_445 ?
O6 Cs1 O5 165.2(3) 104_566 30_445 ?
O6 Cs1 O5 95.6(4) 131_655 30_445 ?
Cs4 Cs1 O5 117.5(5) 50_454 30_445 ?
O2 Cs1 O5 127.2(3) 186_566 . ?
O2 Cs1 O5 48.3(3) . . ?
O4 Cs1 O5 95.8(3) 186_566 . ?
O4 Cs1 O5 66.8(3) . . ?
O6 Cs1 O5 95.6(4) 104_566 . ?
O6 Cs1 O5 165.2(3) 131_655 . ?
Cs4 Cs1 O5 117.5(5) 50_454 . ?
O5 Cs1 O5 79.3(5) 30_445 . ?
O2 Cs1 Cl1 94.42(17) 186_566 . ?
O2 Cs1 Cl1 94.42(17) . . ?
O4 Cs1 Cl1 142.3(7) 186_566 . ?
O4 Cs1 Cl1 142.3(7) . . ?
O6 Cs1 Cl1 116.9(6) 104_566 . ?
O6 Cs1 Cl1 116.9(6) 131_655 . ?
Cs4 Cs1 Cl1 55.8(12) 50_454 . ?
O5 Cs1 Cl1 75.5(7) 30_445 . ?
O5 Cs1 Cl1 75.5(7) . . ?
O2 Cs1 O6 86.59(16) 186_566 . ?
O2 Cs1 O6 86.59(16) . . ?
O4 Cs1 O6 48.5(2) 186_566 . ?
O4 Cs1 O6 48.5(2) . . ?
O6 Cs1 O6 55.1(3) 104_566 . ?
O6 Cs1 O6 55.1(3) 131_655 . ?
Cs4 Cs1 O6 111.0(6) 50_454 . ?
O5 Cs1 O6 114.2(3) 30_445 . ?
O5 Cs1 O6 114.2(3) . . ?
Cl1 Cs1 O6 166.8(9) . . ?
O2 Cs1 V2 84.94(17) 186_566 . ?
O2 Cs1 V2 84.94(17) . . ?
O4 Cs1 V2 30.28(16) 186_566 . ?
O4 Cs1 V2 30.28(15) . . ?
O6 Cs1 V2 70.0(3) 104_566 . ?
O6 Cs1 V2 70.0(3) 131_655 . ?
Cs4 Cs1 V2 134.6(6) 50_454 . ?
O5 Cs1 V2 96.6(2) 30_445 . ?
O5 Cs1 V2 96.6(2) . . ?
Cl1 Cs1 V2 169.6(8) . . ?
O6 Cs1 V2 23.6(2) . . ?
Cl2 Cs2 Cl2 120.4(13) 30_445 . ?
Cl2 Cs2 O4 143.4(7) 30_445 . ?
Cl2 Cs2 O4 96.1(6) . . ?
Cl2 Cs2 O4 96.1(6) 30_445 186_566 ?
Cl2 Cs2 O4 143.4(7) . 186_566 ?
O4 Cs2 O4 47.3(3) . 186_566 ?
Cl2 Cs2 O5 128.9(6) 30_445 . ?
Cl2 Cs2 O5 62.5(6) . . ?
O4 Cs2 O5 67.3(3) . . ?
O4 Cs2 O5 96.7(3) 186_566 . ?
Cl2 Cs2 O5 62.5(6) 30_445 30_445 ?
Cl2 Cs2 O5 128.9(6) . 30_445 ?
O4 Cs2 O5 96.7(3) . 30_445 ?
O4 Cs2 O5 67.3(3) 186_566 30_445 ?
O5 Cs2 O5 77.8(5) . 30_445 ?
Cl2 Cs2 Cs3 104.2(5) 30_445 153_565 ?
Cl2 Cs2 Cs3 104.2(5) . 153_565 ?
O4 Cs2 Cs3 61.7(2) . 153_565 ?
O4 Cs2 Cs3 61.7(2) 186_566 153_565 ?
O5 Cs2 Cs3 125.3(3) . 153_565 ?
O5 Cs2 Cs3 125.3(3) 30_445 153_565 ?
Cl2 Cs2 As1 164.4(6) 30_445 . ?
Cl2 Cs2 As1 74.3(6) . . ?
O4 Cs2 As1 22.19(16) . . ?
O4 Cs2 As1 69.20(17) 186_566 . ?
O5 Cs2 As1 60.5(2) . . ?
O5 Cs2 As1 113.6(2) 30_445 . ?
Cs3 Cs2 As1 64.78(12) 153_565 . ?
Cl2 Cs2 As1 74.3(6) 30_445 131_655 ?
Cl2 Cs2 As1 164.4(6) . 131_655 ?
O4 Cs2 As1 69.20(17) . 131_655 ?
O4 Cs2 As1 22.19(16) 186_566 131_655 ?
O5 Cs2 As1 113.6(2) . 131_655 ?
O5 Cs2 As1 60.5(2) 30_445 131_655 ?
Cs3 Cs2 As1 64.78(12) 153_565 131_655 ?
As1 Cs2 As1 90.61(10) . 131_655 ?
Cl2 Cs2 V2 119.0(6) 30_445 . ?
Cl2 Cs2 V2 119.0(6) . . ?
O4 Cs2 V2 25.98(16) . . ?
O4 Cs2 V2 25.98(16) 186_566 . ?
O5 Cs2 V2 90.1(2) . . ?
O5 Cs2 V2 90.1(2) 30_445 . ?
Cs3 Cs2 V2 47.76(17) 153_565 . ?
As1 Cs2 V2 45.52(5) . . ?
As1 Cs2 V2 45.52(5) 131_655 . ?
Cl2 Cs2 Cs5 126.4(7) 30_445 . ?
Cl2 Cs2 Cs5 48.9(6) . . ?
O4 Cs2 Cs5 75.7(4) . . ?
O4 Cs2 Cs5 109.4(3) 186_566 . ?
O5 Cs2 Cs5 94.8(6) . . ?
O5 Cs2 Cs5 171.1(5) 30_445 . ?
Cs3 Cs2 Cs5 55.4(4) 153_565 . ?
As1 Cs2 Cs5 57.9(4) . . ?
As1 Cs2 Cs5 119.6(3) 131_655 . ?
V2 Cs2 Cs5 85.0(3) . . ?
Cl2 Cs2 Cs5 48.9(6) 30_445 52_455 ?
Cl2 Cs2 Cs5 126.4(7) . 52_455 ?
O4 Cs2 Cs5 109.4(3) . 52_455 ?
O4 Cs2 Cs5 75.7(4) 186_566 52_455 ?
O5 Cs2 Cs5 171.1(5) . 52_455 ?
O5 Cs2 Cs5 94.8(6) 30_445 52_455 ?
Cs3 Cs2 Cs5 55.4(4) 153_565 52_455 ?
As1 Cs2 Cs5 119.6(3) . 52_455 ?
As1 Cs2 Cs5 57.9(4) 131_655 52_455 ?
V2 Cs2 Cs5 85.0(3) . 52_455 ?
Cs5 Cs2 Cs5 92.2(10) . 52_455 ?
O2 Cs3 O2 47.7(4) 168_455 . ?
O2 Cs3 O2 48.0(3) 168_455 27_545 ?
O2 Cs3 O2 70.0(4) . 27_545 ?
O2 Cs3 O2 70.0(4) 168_455 142_656 ?
O2 Cs3 O2 48.0(3) . 142_656 ?
O2 Cs3 O2 47.7(3) 27_545 142_656 ?
O2 Cs3 V3 35.0(2) 168_455 . ?
O2 Cs3 V3 35.0(2) . . ?
O2 Cs3 V3 35.0(2) 27_545 . ?
O2 Cs3 V3 35.0(2) 142_656 . ?
O2 Cs3 V2 34.24(18) 168_455 173_556 ?
O2 Cs3 V2 78.9(3) . 173_556 ?
O2 Cs3 V2 34.24(18) 27_545 173_556 ?
O2 Cs3 V2 78.9(3) 142_656 173_556 ?
V3 Cs3 V2 51.48(18) . 173_556 ?
O2 Cs3 V2 78.9(3) 168_455 104_566 ?
O2 Cs3 V2 34.24(18) . 104_566 ?
O2 Cs3 V2 78.9(3) 27_545 104_566 ?
O2 Cs3 V2 34.24(18) 142_656 104_566 ?
V3 Cs3 V2 51.48(18) . 104_566 ?
V2 Cs3 V2 103.0(4) 173_556 104_566 ?
O2 Cs3 V1 34.17(18) 168_455 . ?
O2 Cs3 V1 34.17(18) . . ?
O2 Cs3 V1 79.1(3) 27_545 . ?
O2 Cs3 V1 79.1(3) 142_656 . ?
V3 Cs3 V1 51.61(18) . . ?
V2 Cs3 V1 67.25(18) 173_556 . ?
V2 Cs3 V1 67.25(18) 104_566 . ?
O2 Cs3 V1 79.1(3) 168_455 27_545 ?
O2 Cs3 V1 79.1(3) . 27_545 ?
O2 Cs3 V1 34.17(18) 27_545 27_545 ?
O2 Cs3 V1 34.17(18) 142_656 27_545 ?
V3 Cs3 V1 51.61(18) . 27_545 ?
V2 Cs3 V1 67.25(18) 173_556 27_545 ?
V2 Cs3 V1 67.25(18) 104_566 27_545 ?
V1 Cs3 V1 103.2(4) . 27_545 ?
O2 Cs3 O4 67.6(2) 168_455 63_454 ?
O2 Cs3 O4 111.0(4) . 63_454 ?
O2 Cs3 O4 47.8(2) 27_545 63_454 ?
O2 Cs3 O4 93.9(3) 142_656 63_454 ?
V3 Cs3 O4 79.0(2) . 63_454 ?
V2 Cs3 O4 33.42(16) 173_556 63_454 ?
V2 Cs3 O4 126.6(4) 104_566 63_454 ?
V1 Cs3 O4 99.2(2) . 63_454 ?
V1 Cs3 O4 66.52(17) 27_545 63_454 ?
O2 Cs3 O4 93.9(3) 168_455 86_556 ?
O2 Cs3 O4 47.8(2) . 86_556 ?
O2 Cs3 O4 111.0(4) 27_545 86_556 ?
O2 Cs3 O4 67.6(2) 142_656 86_556 ?
V3 Cs3 O4 79.0(2) . 86_556 ?
V2 Cs3 O4 126.6(4) 173_556 86_556 ?
V2 Cs3 O4 33.42(16) 104_566 86_556 ?
V1 Cs3 O4 66.52(17) . 86_556 ?
V1 Cs3 O4 99.2(2) 27_545 86_556 ?
O4 Cs3 O4 157.9(5) 63_454 86_556 ?
O2 Cs3 O4 47.8(2) 168_455 173_556 ?
O2 Cs3 O4 93.9(3) . 173_556 ?
O2 Cs3 O4 67.6(2) 27_545 173_556 ?
O2 Cs3 O4 111.0(4) 142_656 173_556 ?
V3 Cs3 O4 79.0(2) . 173_556 ?
V2 Cs3 O4 33.42(16) 173_556 173_556 ?
V2 Cs3 O4 126.6(4) 104_566 173_556 ?
V1 Cs3 O4 66.52(17) . 173_556 ?
V1 Cs3 O4 99.2(2) 27_545 173_556 ?
O4 Cs3 O4 41.8(3) 63_454 173_556 ?
O4 Cs3 O4 132.2(3) 86_556 173_556 ?
Cl3 Cs4 Cl1 55.0(9) . 76_446 ?
Cl3 Cs4 Cl1 55.0(9) . . ?
Cl1 Cs4 Cl1 90.4(12) 76_446 . ?
Cl3 Cs4 Cl1 55.0(9) . 50_454 ?
Cl1 Cs4 Cl1 90.4(12) 76_446 50_454 ?
Cl1 Cs4 Cl1 90.4(12) . 50_454 ?
Cl3 Cs4 O1 81.2(8) . 53_455 ?
Cl1 Cs4 O1 60.5(4) 76_446 53_455 ?
Cl1 Cs4 O1 60.5(4) . 53_455 ?
Cl1 Cs4 O1 136.2(14) 50_454 53_455 ?
Cl3 Cs4 O1 81.2(8) . . ?
Cl1 Cs4 O1 136.2(14) 76_446 . ?
Cl1 Cs4 O1 60.5(4) . . ?
Cl1 Cs4 O1 60.5(4) 50_454 . ?
O1 Cs4 O1 117.7(4) 53_455 . ?
Cl3 Cs4 O1 81.2(8) . 33_545 ?
Cl1 Cs4 O1 60.5(4) 76_446 33_545 ?
Cl1 Cs4 O1 136.2(14) . 33_545 ?
Cl1 Cs4 O1 60.5(4) 50_454 33_545 ?
O1 Cs4 O1 117.7(4) 53_455 33_545 ?
O1 Cs4 O1 117.7(4) . 33_545 ?
Cl3 Cs4 Cs1 117.9(6) . 10_545 ?
Cl1 Cs4 Cs1 62.9(8) 76_446 10_545 ?
Cl1 Cs4 Cs1 129.1(2) . 10_545 ?
Cl1 Cs4 Cs1 129.1(2) 50_454 10_545 ?
O1 Cs4 Cs1 68.6(3) 53_455 10_545 ?
O1 Cs4 Cs1 160.9(14) . 10_545 ?
O1 Cs4 Cs1 68.6(3) 33_545 10_545 ?
Cl3 Cs4 Cs1 117.9(6) . 30_445 ?
Cl1 Cs4 Cs1 129.1(2) 76_446 30_445 ?
Cl1 Cs4 Cs1 62.9(8) . 30_445 ?
Cl1 Cs4 Cs1 129.1(2) 50_454 30_445 ?
O1 Cs4 Cs1 68.6(3) 53_455 30_445 ?
O1 Cs4 Cs1 68.6(3) . 30_445 ?
O1 Cs4 Cs1 160.9(14) 33_545 30_445 ?
Cs1 Cs4 Cs1 99.8(8) 10_545 30_445 ?
Cl3 Cs4 Cs1 117.9(6) . 50_454 ?
Cl1 Cs4 Cs1 129.1(2) 76_446 50_454 ?
Cl1 Cs4 Cs1 129.1(2) . 50_454 ?
Cl1 Cs4 Cs1 62.9(8) 50_454 50_454 ?
O1 Cs4 Cs1 160.9(14) 53_455 50_454 ?
O1 Cs4 Cs1 68.6(3) . 50_454 ?
O1 Cs4 Cs1 68.6(3) 33_545 50_454 ?
Cs1 Cs4 Cs1 99.8(8) 10_545 50_454 ?
Cs1 Cs4 Cs1 99.8(8) 30_445 50_454 ?
Cl3 Cs4 Na 180(2) . 50_454 ?
Cl1 Cs4 Na 125.0(9) 76_446 50_454 ?
Cl1 Cs4 Na 125.0(9) . 50_454 ?
Cl1 Cs4 Na 125.0(9) 50_454 50_454 ?
O1 Cs4 Na 98.8(8) 53_455 50_454 ?
O1 Cs4 Na 98.8(8) . 50_454 ?
O1 Cs4 Na 98.8(8) 33_545 50_454 ?
Cs1 Cs4 Na 62.1(6) 10_545 50_454 ?
Cs1 Cs4 Na 62.1(6) 30_445 50_454 ?
Cs1 Cs4 Na 62.1(6) 50_454 50_454 ?
Cl3 Cs4 Cs4 35.3 . 76_446 ?
Cl1 Cs4 Cs4 45.2(6) 76_446 76_446 ?
Cl1 Cs4 Cs4 45.2(6) . 76_446 ?
Cl1 Cs4 Cs4 90.3(9) 50_454 76_446 ?
O1 Cs4 Cs4 45.9(8) 53_455 76_446 ?
O1 Cs4 Cs4 99.2(7) . 76_446 ?
O1 Cs4 Cs4 99.2(7) 33_545 76_446 ?
Cs1 Cs4 Cs4 97.3(5) 10_545 76_446 ?
Cs1 Cs4 Cs4 97.3(5) 30_445 76_446 ?
Cs1 Cs4 Cs4 153.2(6) 50_454 76_446 ?
Na Cs4 Cs4 144.736(3) 50_454 76_446 ?
Cl4 Cs5 O3 109.7(14) . . ?
Cl4 Cs5 O3 109.7(14) . 115 ?
O3 Cs5 O3 49.0(4) . 115 ?
Cl4 Cs5 Cl2 84.8(8) . 77_455 ?
O3 Cs5 Cl2 143.9(7) . 77_455 ?
O3 Cs5 Cl2 95.3(6) 115 77_455 ?
Cl4 Cs5 Cl2 84.8(8) . . ?
O3 Cs5 Cl2 95.3(6) . . ?
O3 Cs5 Cl2 143.9(7) 115 . ?
Cl2 Cs5 Cl2 119.3(13) 77_455 . ?
Cl4 Cs5 Cs3 170.9(12) . 153_565 ?
O3 Cs5 Cs3 62.2(6) . 153_565 ?
O3 Cs5 Cs3 62.2(6) 115 153_565 ?
Cl2 Cs5 Cs3 99.7(11) 77_455 153_565 ?
Cl2 Cs5 Cs3 99.7(11) . 153_565 ?
Cl4 Cs5 Cs5 49.0(4) . 153_565 ?
O3 Cs5 Cs5 92.7(14) . 153_565 ?
O3 Cs5 Cs5 64.5(11) 115 153_565 ?
Cl2 Cs5 Cs5 71.7(7) 77_455 153_565 ?
Cl2 Cs5 Cs5 132.8(12) . 153_565 ?
Cs3 Cs5 Cs5 124.8(5) 153_565 153_565 ?
Cl4 Cs5 Cs5 49.0(4) . 173_556 ?
O3 Cs5 Cs5 64.5(11) . 173_556 ?
O3 Cs5 Cs5 92.7(14) 115 173_556 ?
Cl2 Cs5 Cs5 132.8(12) 77_455 173_556 ?
Cl2 Cs5 Cs5 71.7(7) . 173_556 ?
Cs3 Cs5 Cs5 124.8(5) 153_565 173_556 ?
Cs5 Cs5 Cs5 70.3(11) 153_565 173_556 ?
Cl4 Cs5 As1 109.6(10) . . ?
O3 Cs5 As1 22.17(18) . . ?
O3 Cs5 As1 70.7(4) 115 . ?
Cl2 Cs5 As1 162.4(11) 77_455 . ?
Cl2 Cs5 As1 73.4(5) . . ?
Cs3 Cs5 As1 64.7(4) 153_565 . ?
Cs5 Cs5 As1 109.6(13) 153_565 . ?
Cs5 Cs5 As1 60.5(7) 173_556 . ?
Cl4 Cs5 As1 109.6(10) . 153_565 ?
O3 Cs5 As1 70.7(4) . 153_565 ?
O3 Cs5 As1 22.17(18) 115 153_565 ?
Cl2 Cs5 As1 73.4(5) 77_455 153_565 ?
Cl2 Cs5 As1 162.4(11) . 153_565 ?
Cs3 Cs5 As1 64.7(4) 153_565 153_565 ?
Cs5 Cs5 As1 60.5(7) 153_565 153_565 ?
Cs5 Cs5 As1 109.6(13) 173_556 153_565 ?
As1 Cs5 As1 91.8(4) . 153_565 ?
Cl4 Cs5 V1 122.3(13) . 153_565 ?
O3 Cs5 V1 26.5(2) . 153_565 ?
O3 Cs5 V1 26.5(2) 115 153_565 ?
Cl2 Cs5 V1 117.9(6) 77_455 153_565 ?
Cl2 Cs5 V1 117.9(6) . 153_565 ?
Cs3 Cs5 V1 48.6(3) 153_565 153_565 ?
Cs5 Cs5 V1 86.4(10) 153_565 153_565 ?
Cs5 Cs5 V1 86.4(10) 173_556 153_565 ?
As1 Cs5 V1 46.0(2) . 153_565 ?
As1 Cs5 V1 46.0(2) 153_565 153_565 ?
Cl4 Cs5 Cs2 130.1(3) . . ?
O3 Cs5 Cs2 76.6(6) . . ?
O3 Cs5 Cs2 110.0(9) 115 . ?
Cl2 Cs5 Cs2 119.8(14) 77_455 . ?
Cl2 Cs5 Cs2 45.6(7) . . ?
Cs3 Cs5 Cs2 54.2(6) 153_565 . ?
Cs5 Cs5 Cs2 168.3(11) 153_565 . ?
Cs5 Cs5 Cs2 100.5(3) 173_556 . ?
As1 Cs5 Cs2 58.9(3) . . ?
As1 Cs5 Cs2 118.6(9) 153_565 . ?
V1 Cs5 Cs2 85.9(6) 153_565 . ?
O6 Na O6 180.0(4) 131_655 59_455 ?
O6 Na O6 109.9(4) 131_655 104_566 ?
O6 Na O6 70.1(4) 59_455 104_566 ?
O6 Na O6 70.1(4) 131_655 . ?
O6 Na O6 109.9(4) 59_455 . ?
O6 Na O6 70.1(4) 104_566 . ?
O6 Na O6 109.9(4) 131_655 169_556 ?
O6 Na O6 70.1(4) 59_455 169_556 ?
O6 Na O6 109.9(4) 104_566 169_556 ?
O6 Na O6 180.0(4) . 169_556 ?
O6 Na O6 70.1(4) 131_655 80_545 ?
O6 Na O6 109.9(4) 59_455 80_545 ?
O6 Na O6 180.0(4) 104_566 80_545 ?
O6 Na O6 109.9(4) . 80_545 ?
O6 Na O6 70.1(4) 169_556 80_545 ?
O6 Na Cs1 55.1(2) 131_655 80_545 ?
O6 Na Cs1 124.9(2) 59_455 80_545 ?
O6 Na Cs1 120.3(4) 104_566 80_545 ?
O6 Na Cs1 124.9(2) . 80_545 ?
O6 Na Cs1 55.1(2) 169_556 80_545 ?
O6 Na Cs1 59.7(4) 80_545 80_545 ?
O6 Na Cs1 55.1(2) 131_655 . ?
O6 Na Cs1 124.9(2) 59_455 . ?
O6 Na Cs1 55.1(2) 104_566 . ?
O6 Na Cs1 59.7(4) . . ?
O6 Na Cs1 120.3(4) 169_556 . ?
O6 Na Cs1 124.9(2) 80_545 . ?
Cs1 Na Cs1 82.26(4) 80_545 . ?
O6 Na Cs1 120.3(4) 131_655 59_455 ?
O6 Na Cs1 59.7(4) 59_455 59_455 ?
O6 Na Cs1 55.1(2) 104_566 59_455 ?
O6 Na Cs1 124.9(2) . 59_455 ?
O6 Na Cs1 55.1(2) 169_556 59_455 ?
O6 Na Cs1 124.9(2) 80_545 59_455 ?
Cs1 Na Cs1 82.26(4) 80_545 59_455 ?
Cs1 Na Cs1 82.26(4) . 59_455 ?
O6 Na Cs1 124.9(2) 131_655 104_566 ?
O6 Na Cs1 55.1(2) 59_455 104_566 ?
O6 Na Cs1 59.7(4) 104_566 104_566 ?
O6 Na Cs1 55.1(2) . 104_566 ?
O6 Na Cs1 124.9(2) 169_556 104_566 ?
O6 Na Cs1 120.3(4) 80_545 104_566 ?
Cs1 Na Cs1 180.00(4) 80_545 104_566 ?
Cs1 Na Cs1 97.74(4) . 104_566 ?
Cs1 Na Cs1 97.74(4) 59_455 104_566 ?
O6 Na Cs1 59.7(4) 131_655 131_655 ?
O6 Na Cs1 120.3(4) 59_455 131_655 ?
O6 Na Cs1 124.9(2) 104_566 131_655 ?
O6 Na Cs1 55.1(2) . 131_655 ?
O6 Na Cs1 124.9(2) 169_556 131_655 ?
O6 Na Cs1 55.1(2) 80_545 131_655 ?
Cs1 Na Cs1 97.74(4) 80_545 131_655 ?
Cs1 Na Cs1 97.74(4) . 131_655 ?
Cs1 Na Cs1 180.0 59_455 131_655 ?
Cs1 Na Cs1 82.26(4) 104_566 131_655 ?
O6 Na Cs1 124.9(2) 131_655 169_556 ?
O6 Na Cs1 55.1(2) 59_455 169_556 ?
O6 Na Cs1 124.9(2) 104_566 169_556 ?
O6 Na Cs1 120.3(4) . 169_556 ?
O6 Na Cs1 59.7(4) 169_556 169_556 ?
O6 Na Cs1 55.1(2) 80_545 169_556 ?
Cs1 Na Cs1 97.74(4) 80_545 169_556 ?
Cs1 Na Cs1 180.00(4) . 169_556 ?
Cs1 Na Cs1 97.74(4) 59_455 169_556 ?
Cs1 Na Cs1 82.26(4) 104_566 169_556 ?
Cs1 Na Cs1 82.26(4) 131_655 169_556 ?
O5 V1 O2 104.6(5) . . ?
O5 V1 O2 104.6(5) . 168_455 ?
O2 V1 O2 85.4(6) . 168_455 ?
O5 V1 O3 104.5(5) . 173_556 ?
O2 V1 O3 150.7(4) . 173_556 ?
O2 V1 O3 90.2(4) 168_455 173_556 ?
O5 V1 O3 104.5(5) . 86_556 ?
O2 V1 O3 90.2(4) . 86_556 ?
O2 V1 O3 150.7(4) 168_455 86_556 ?
O3 V1 O3 79.6(5) 173_556 86_556 ?
O5 V1 V3 109.7(6) . . ?
O2 V1 V3 42.7(3) . . ?
O2 V1 V3 42.7(3) 168_455 . ?
O3 V1 V3 126.8(3) 173_556 . ?
O3 V1 V3 126.8(3) 86_556 . ?
O5 V1 Cs3 172.7(6) . . ?
O2 V1 Cs3 70.3(3) . . ?
O2 V1 Cs3 70.3(3) 168_455 . ?
O3 V1 Cs3 81.0(3) 173_556 . ?
O3 V1 Cs3 81.0(3) 86_556 . ?
V3 V1 Cs3 63.1(2) . . ?
O5 V1 Cs1 56.9(3) . 84_455 ?
O2 V1 Cs1 104.4(3) . 84_455 ?
O2 V1 Cs1 48.5(3) 168_455 84_455 ?
O3 V1 Cs1 94.0(2) 173_556 84_455 ?
O3 V1 Cs1 158.4(3) 86_556 84_455 ?
V3 V1 Cs1 73.36(11) . 84_455 ?
Cs3 V1 Cs1 118.63(13) . 84_455 ?
O5 V1 Cs1 56.9(3) . . ?
O2 V1 Cs1 48.5(3) . . ?
O2 V1 Cs1 104.4(3) 168_455 . ?
O3 V1 Cs1 158.4(3) 173_556 . ?
O3 V1 Cs1 94.0(2) 86_556 . ?
V3 V1 Cs1 73.36(11) . . ?
Cs3 V1 Cs1 118.63(13) . . ?
Cs1 V1 Cs1 84.47(8) 84_455 . ?
O5 V1 Cs5 128.7(9) . 173_556 ?
O2 V1 Cs5 112.4(6) . 173_556 ?
O2 V1 Cs5 112.4(6) 168_455 173_556 ?
O3 V1 Cs5 43.7(4) 173_556 173_556 ?
O3 V1 Cs5 43.7(4) 86_556 173_556 ?
V3 V1 Cs5 121.6(8) . 173_556 ?
Cs3 V1 Cs5 58.5(8) . 173_556 ?
Cs1 V1 Cs5 137.01(13) 84_455 173_556 ?
Cs1 V1 Cs5 137.01(13) . 173_556 ?
O6 V2 O2 100.7(6) . 86_556 ?
O6 V2 O2 100.7(5) . 131_655 ?
O2 V2 O2 86.7(6) 86_556 131_655 ?
O6 V2 O4 106.7(6) . 186_566 ?
O2 V2 O4 152.5(4) 86_556 186_566 ?
O2 V2 O4 90.5(4) 131_655 186_566 ?
O6 V2 O4 106.7(6) . . ?
O2 V2 O4 90.5(4) 86_556 . ?
O2 V2 O4 152.5(4) 131_655 . ?
O4 V2 O4 79.6(5) 186_566 . ?
O6 V2 V3 105.2(7) . 153_565 ?
O2 V2 V3 43.4(3) 86_556 153_565 ?
O2 V2 V3 43.4(3) 131_655 153_565 ?
O4 V2 V3 127.8(3) 186_566 153_565 ?
O4 V2 V3 127.8(3) . 153_565 ?
O6 V2 Cs3 169.4(7) . 153_565 ?
O2 V2 Cs3 71.8(3) 86_556 153_565 ?
O2 V2 Cs3 71.8(3) 131_655 153_565 ?
O4 V2 Cs3 81.4(3) 186_566 153_565 ?
O4 V2 Cs3 81.4(3) . 153_565 ?
V3 V2 Cs3 64.1(2) 153_565 153_565 ?
O6 V2 Cs1 67.8(7) . . ?
O2 V2 Cs1 136.1(3) 86_556 . ?
O2 V2 Cs1 136.1(3) 131_655 . ?
O4 V2 Cs1 56.5(3) 186_566 . ?
O4 V2 Cs1 56.5(3) . . ?
V3 V2 Cs1 173.05(18) 153_565 . ?
Cs3 V2 Cs1 122.8(2) 153_565 . ?
O6 V2 Cs1 52.5(4) . 104_566 ?
O2 V2 Cs1 49.4(3) 86_556 104_566 ?
O2 V2 Cs1 104.4(3) 131_655 104_566 ?
O4 V2 Cs1 155.9(3) 186_566 104_566 ?
O4 V2 Cs1 94.2(3) . 104_566 ?
V3 V2 Cs1 74.24(12) 153_565 104_566 ?
Cs3 V2 Cs1 121.05(13) 153_565 104_566 ?
Cs1 V2 Cs1 100.62(7) . 104_566 ?
O6 V2 Cs1 52.5(4) . 131_655 ?
O2 V2 Cs1 104.4(3) 86_556 131_655 ?
O2 V2 Cs1 49.4(3) 131_655 131_655 ?
O4 V2 Cs1 94.2(3) 186_566 131_655 ?
O4 V2 Cs1 155.9(3) . 131_655 ?
V3 V2 Cs1 74.24(12) 153_565 131_655 ?
Cs3 V2 Cs1 121.05(13) 153_565 131_655 ?
Cs1 V2 Cs1 100.62(7) . 131_655 ?
Cs1 V2 Cs1 81.84(9) 104_566 131_655 ?
O6 V2 Cs2 133.2(7) . . ?
O2 V2 Cs2 112.6(3) 86_556 . ?
O2 V2 Cs2 112.6(3) 131_655 . ?
O4 V2 Cs2 44.3(3) 186_566 . ?
O4 V2 Cs2 44.3(3) . . ?
V3 V2 Cs2 121.54(19) 153_565 . ?
Cs3 V2 Cs2 57.4(2) 153_565 . ?
Cs1 V2 Cs2 65.42(11) . . ?
Cs1 V2 Cs2 137.99(5) 104_566 . ?
Cs1 V2 Cs2 137.99(5) 131_655 . ?
O1 V3 O2 108.4(3) 59_455 168_455 ?
O1 V3 O2 108.4(3) 59_455 27_545 ?
O2 V3 O2 84.5(5) 168_455 27_545 ?
O1 V3 O2 108.4(3) 59_455 . ?
O2 V3 O2 84.0(5) 168_455 . ?
O2 V3 O2 143.2(6) 27_545 . ?
O1 V3 O2 108.4(3) 59_455 142_656 ?
O2 V3 O2 143.2(6) 168_455 142_656 ?
O2 V3 O2 84.0(5) 27_545 142_656 ?
O2 V3 O2 84.5(5) . 142_656 ?
O1 V3 V2 115.61(15) 59_455 173_556 ?
O2 V3 V2 42.3(2) 168_455 173_556 ?
O2 V3 V2 42.3(2) 27_545 173_556 ?
O2 V3 V2 117.9(3) . 173_556 ?
O2 V3 V2 117.9(3) 142_656 173_556 ?
O1 V3 V2 115.61(15) 59_455 104_566 ?
O2 V3 V2 117.9(3) 168_455 104_566 ?
O2 V3 V2 117.9(3) 27_545 104_566 ?
O2 V3 V2 42.3(2) . 104_566 ?
O2 V3 V2 42.3(2) 142_656 104_566 ?
V2 V3 V2 128.8(3) 173_556 104_566 ?
O1 V3 V1 114.69(14) 59_455 . ?
O2 V3 V1 42.0(3) 168_455 . ?
O2 V3 V1 118.6(3) 27_545 . ?
O2 V3 V1 42.0(3) . . ?
O2 V3 V1 118.6(3) 142_656 . ?
V2 V3 V1 79.60(11) 173_556 . ?
V2 V3 V1 79.60(11) 104_566 . ?
O1 V3 V1 114.69(14) 59_455 27_545 ?
O2 V3 V1 118.6(3) 168_455 27_545 ?
O2 V3 V1 42.0(3) 27_545 27_545 ?
O2 V3 V1 118.6(3) . 27_545 ?
O2 V3 V1 42.0(3) 142_656 27_545 ?
V2 V3 V1 79.60(11) 173_556 27_545 ?
V2 V3 V1 79.60(11) 104_566 27_545 ?
V1 V3 V1 130.6(3) . 27_545 ?
O1 V3 Cs3 180.000(4) 59_455 . ?
O2 V3 Cs3 71.6(3) 168_455 . ?
O2 V3 Cs3 71.6(3) 27_545 . ?
O2 V3 Cs3 71.6(3) . . ?
O2 V3 Cs3 71.6(3) 142_656 . ?
V2 V3 Cs3 64.39(15) 173_556 . ?
V2 V3 Cs3 64.39(15) 104_566 . ?
V1 V3 Cs3 65.31(14) . . ?
V1 V3 Cs3 65.31(14) 27_545 . ?
O1 V3 Cs1 64.14(9) 59_455 84_455 ?
O2 V3 Cs1 44.3(3) 168_455 84_455 ?
O2 V3 Cs1 97.2(3) 27_545 84_455 ?
O2 V3 Cs1 98.6(3) . 84_455 ?
O2 V3 Cs1 172.5(4) 142_656 84_455 ?
V2 V3 Cs1 66.72(7) 173_556 84_455 ?
V2 V3 Cs1 140.55(3) 104_566 84_455 ?
V1 V3 Cs1 67.30(6) . 84_455 ?
V1 V3 Cs1 138.61(3) 27_545 84_455 ?
Cs3 V3 Cs1 115.86(9) . 84_455 ?
O1 V3 Cs1 64.14(9) 59_455 . ?
O2 V3 Cs1 98.6(3) 168_455 . ?
O2 V3 Cs1 172.5(4) 27_545 . ?
O2 V3 Cs1 44.3(3) . . ?
O2 V3 Cs1 97.2(3) 142_656 . ?
V2 V3 Cs1 140.55(3) 173_556 . ?
V2 V3 Cs1 66.72(7) 104_566 . ?
V1 V3 Cs1 67.30(6) . . ?
V1 V3 Cs1 138.61(3) 27_545 . ?
Cs3 V3 Cs1 115.86(9) . . ?
Cs1 V3 Cs1 80.66(9) 84_455 . ?
O3 As1 O3 105.6(6) 86_556 . ?
O3 As1 O4 108.1(4) 86_556 . ?
O3 As1 O4 112.2(5) . . ?
O3 As1 O4 112.2(5) 86_556 86_556 ?
O3 As1 O4 108.1(4) . 86_556 ?
O4 As1 O4 110.7(6) . 86_556 ?
O3 As1 Cs5 43.6(4) 86_556 173_556 ?
O3 As1 Cs5 70.8(4) . 173_556 ?
O4 As1 Cs5 146.5(7) . 173_556 ?
O4 As1 Cs5 99.0(8) 86_556 173_556 ?
O3 As1 Cs5 70.8(4) 86_556 . ?
O3 As1 Cs5 43.6(4) . . ?
O4 As1 Cs5 99.0(8) . . ?
O4 As1 Cs5 146.5(7) 86_556 . ?
Cs5 As1 Cs5 58.9(14) 173_556 . ?
O3 As1 Cs2 72.0(3) 86_556 . ?
O3 As1 Cs2 98.4(3) . . ?
O4 As1 Cs2 44.4(3) . . ?
O4 As1 Cs2 150.3(3) 86_556 . ?
Cs5 As1 Cs2 102.4(7) 173_556 . ?
Cs5 As1 Cs2 63.2(7) . . ?
O3 As1 Cs2 98.4(3) 86_556 104_566 ?
O3 As1 Cs2 72.0(3) . 104_566 ?
O4 As1 Cs2 150.3(3) . 104_566 ?
O4 As1 Cs2 44.4(3) 86_556 104_566 ?
Cs5 As1 Cs2 63.2(7) 173_556 104_566 ?
Cs5 As1 Cs2 102.4(7) . 104_566 ?
Cs2 As1 Cs2 164.39(13) . 104_566 ?
O3 As1 Cs3 113.4(4) 86_556 153_565 ?
O3 As1 Cs3 57.2(3) . 153_565 ?
O4 As1 Cs3 55.7(3) . 153_565 ?
O4 As1 Cs3 134.3(4) 86_556 153_565 ?
Cs5 As1 Cs3 112.4(7) 173_556 153_565 ?
Cs5 As1 Cs3 53.9(7) . 153_565 ?
Cs2 As1 Cs3 52.73(15) . 153_565 ?
Cs2 As1 Cs3 124.97(11) 104_566 153_565 ?
O3 As1 Cs3 57.2(3) 86_556 . ?
O3 As1 Cs3 113.4(4) . . ?
O4 As1 Cs3 134.3(4) . . ?
O4 As1 Cs3 55.7(3) 86_556 . ?
Cs5 As1 Cs3 53.9(7) 173_556 . ?
Cs5 As1 Cs3 112.4(7) . . ?
Cs2 As1 Cs3 124.97(11) . . ?
Cs2 As1 Cs3 52.73(15) 104_566 . ?
Cs3 As1 Cs3 166.3(2) 153_565 . ?
V3 O1 Cs4 135.9(8) 30_445 50_454 ?
V3 O1 Cs4 135.9(8) 30_445 . ?
Cs4 O1 Cs4 88.1(16) 50_454 . ?
V2 O2 V1 143.8(5) 104_566 . ?
V2 O2 V3 94.4(4) 104_566 . ?
V1 O2 V3 95.3(4) . . ?
V2 O2 Cs3 74.0(3) 104_566 . ?
V1 O2 Cs3 75.6(3) . . ?
V3 O2 Cs3 73.4(4) . . ?
V2 O2 Cs1 103.9(4) 104_566 . ?
V1 O2 Cs1 105.0(3) . . ?
V3 O2 Cs1 110.8(4) . . ?
Cs3 O2 Cs1 175.6(4) . . ?
As1 O3 V1 122.9(5) . 153_565 ?
As1 O3 Cs5 114.2(5) . . ?
V1 O3 Cs5 109.8(5) 153_565 . ?
As1 O3 Cs3 99.5(4) . 153_565 ?
V1 O3 Cs3 65.6(3) 153_565 153_565 ?
Cs5 O3 Cs3 68.1(10) . 153_565 ?
As1 O4 V2 123.6(5) . . ?
As1 O4 Cs2 113.4(4) . . ?
V2 O4 Cs2 109.7(3) . . ?
As1 O4 Cs1 123.1(4) . . ?
V2 O4 Cs1 93.2(3) . . ?
Cs2 O4 Cs1 87.0(3) . . ?
As1 O4 Cs3 100.9(4) . 153_565 ?
V2 O4 Cs3 65.2(3) . 153_565 ?
Cs2 O4 Cs3 66.9(3) . 153_565 ?
Cs1 O4 Cs3 135.3(3) . 153_565 ?
V1 O5 Cs1 101.1(4) . 84_455 ?
V1 O5 Cs1 101.1(4) . . ?
Cs1 O5 Cs1 104.0(4) 84_455 . ?
V1 O5 Cs2 117.1(5) . 84_455 ?
Cs1 O5 Cs2 76.30(16) 84_455 84_455 ?
Cs1 O5 Cs2 141.3(5) . 84_455 ?
V1 O5 Cs2 117.0(5) . . ?
Cs1 O5 Cs2 141.3(5) 84_455 . ?
Cs1 O5 Cs2 76.30(16) . . ?
Cs2 O5 Cs2 80.4(4) 84_455 . ?
V2 O6 Na 166.5(10) . . ?
V2 O6 Cs1 106.1(5) . 104_566 ?
Na O6 Cs1 81.8(3) . 104_566 ?
V2 O6 Cs1 106.1(5) . 131_655 ?
Na O6 Cs1 81.8(3) . 131_655 ?
Cs1 O6 Cs1 105.0(5) 104_566 131_655 ?
V2 O6 Cs1 88.6(7) . . ?
Na O6 Cs1 77.9(4) . . ?
Cs1 O6 Cs1 123.3(3) 104_566 . ?
Cs1 O6 Cs1 123.3(3) 131_655 . ?
Cs4 Cl1 Cs4 89.6(12) 76_446 . ?
Cs4 Cl1 Cs4 89.6(12) 76_446 50_454 ?
Cs4 Cl1 Cs4 89.6(12) . 50_454 ?
Cs4 Cl1 Cs1 128.2(3) 76_446 30_445 ?
Cs4 Cl1 Cs1 61.3(6) . 30_445 ?
Cs4 Cl1 Cs1 128.2(3) 50_454 30_445 ?
Cs4 Cl1 Cs1 61.3(6) 76_446 84_455 ?
Cs4 Cl1 Cs1 128.2(3) . 84_455 ?
Cs4 Cl1 Cs1 128.2(3) 50_454 84_455 ?
Cs1 Cl1 Cs1 102.6(10) 30_445 84_455 ?
Cs4 Cl1 Cs1 128.2(3) 76_446 . ?
Cs4 Cl1 Cs1 128.2(3) . . ?
Cs4 Cl1 Cs1 61.3(6) 50_454 . ?
Cs1 Cl1 Cs1 102.6(10) 30_445 . ?
Cs1 Cl1 Cs1 102.6(10) 84_455 . ?
Cs2 Cl2 Cs2 97.9(10) 84_455 . ?
Cs2 Cl2 Cs5 85.6(8) 84_455 57_455 ?
Cs2 Cl2 Cs5 174.2(11) . 57_455 ?
Cs2 Cl2 Cs5 174.2(11) 84_455 . ?
Cs2 Cl2 Cs5 85.6(8) . . ?
Cs5 Cl2 Cs5 90.6(18) 57_455 . ?
Cs4 Cl3 Cs4 109.5 . 76_446 ?
Cs4 Cl3 Cs4 109.5 . 27_545 ?
Cs4 Cl3 Cs4 109.471(1) 76_446 27_545 ?
Cs4 Cl3 Cs4 109.471(3) . 50_454 ?
Cs4 Cl3 Cs4 109.471(6) 76_446 50_454 ?
Cs4 Cl3 Cs4 109.471(7) 27_545 50_454 ?
Cs5 Cl4 Cs5 98.0(8) 57_455 77_455 ?
Cs5 Cl4 Cs5 82.0(8) 57_455 97_566 ?
Cs5 Cl4 Cs5 82.0(8) 77_455 97_566 ?
Cs5 Cl4 Cs5 98.0(8) 57_455 . ?
Cs5 Cl4 Cs5 98.0(8) 77_455 . ?
Cs5 Cl4 Cs5 180.0(11) 97_566 . ?
Cs5 Cl4 Cs5 82.0(8) 57_455 173_556 ?
Cs5 Cl4 Cs5 180.000(3) 77_455 173_556 ?
Cs5 Cl4 Cs5 98.0(8) 97_566 173_556 ?
Cs5 Cl4 Cs5 82.0(8) . 173_556 ?
Cs5 Cl4 Cs5 180.0(11) 57_455 153_565 ?
Cs5 Cl4 Cs5 82.0(8) 77_455 153_565 ?
Cs5 Cl4 Cs5 98.0(8) 97_566 153_565 ?
Cs5 Cl4 Cs5 82.0(8) . 153_565 ?
Cs5 Cl4 Cs5 98.0(8) 173_556 153_565 ?

loop_
_geom_bond_atom_site_label_1
_geom_bond_atom_site_label_2
_geom_bond_distance
_geom_bond_site_symmetry_2
_geom_bond_publ_flag
Cs1 O2 3.198(9) 186_566 ?
Cs1 O2 3.198(9) . ?
Cs1 O4 3.241(10) 186_566 ?
Cs1 O4 3.241(10) . ?
Cs2 Cl2 3.06(2) 30_445 ?
Cs2 Cl2 3.06(2) . ?
Cs2 O4 3.125(10) . ?
Cs2 O4 3.125(10) 186_566 ?
Cs3 O2 3.192(13) 168_455 ?
Cs3 O2 3.192(13) . ?
Cs3 O2 3.192(13) 27_545 ?
Cs3 O2 3.192(13) 142_656 ?
Cs3 V3 3.223(14) . ?
Cs3 V2 3.230(8) 173_556 ?
Cs3 V2 3.230(8) 104_566 ?
Cs3 V1 3.284(8) . ?
Cs3 V1 3.284(8) 27_545 ?
Cs4 Cl3 2.85(4) . ?
Cs4 Cl1 3.30(5) 76_446 ?
Cs4 Cl1 3.30(5) . ?
Cs4 Cl1 3.30(5) 50_454 ?
Cs4 O1 3.34(2) 53_455 ?
Cs4 O1 3.34(2) . ?
Cs4 O1 3.34(2) 33_545 ?
Cs5 Cl4 3.04(5) . ?
Cs5 O3 3.07(2) . ?
Cs5 O3 3.07(2) 115 ?
Cs5 Cl2 3.23(3) 77_455 ?
Cs5 Cl2 3.23(3) . ?
Na O6 2.810(14) 131_655 ?
Na O6 2.810(14) 59_455 ?
Na O6 2.810(14) 104_566 ?
Na O6 2.810(14) . ?
Na O6 2.810(14) 169_556 ?
Na O6 2.810(14) 80_545 ?
V1 O5 1.579(17) . ?
V1 O2 1.905(9) . ?
V1 O2 1.905(9) 168_455 ?
V1 O3 1.987(8) 173_556 ?
V1 O3 1.987(8) 86_556 ?
V1 V3 2.833(4) . ?
V2 O6 1.552(14) . ?
V2 O2 1.891(9) 86_556 ?
V2 O2 1.891(9) 131_655 ?
V2 O4 1.959(9) 186_566 ?
V2 O4 1.959(9) . ?
V2 V3 2.803(5) 153_565 ?
V2 Cs3 3.230(8) 153_565 ?
V3 O1 1.67(3) 59_455 ?
V3 O2 1.930(10) 168_455 ?
V3 O2 1.930(10) 27_545 ?
V3 O2 1.930(10) . ?
V3 O2 1.930(10) 142_656 ?
V3 V2 2.803(5) 173_556 ?
V3 V2 2.803(5) 104_566 ?
V3 V1 2.833(4) 27_545 ?
As1 O3 1.678(9) 86_556 ?
As1 O3 1.678(9) . ?
As1 O4 1.686(9) . ?
As1 O4 1.686(9) 86_556 ?
O1 V3 1.67(3) 30_445 ?
O1 Cs4 3.34(2) 50_454 ?
O2 V2 1.891(9) 104_566 ?
O3 V1 1.987(8) 153_565 ?
O6 Cs1 3.375(10) 104_566 ?
O6 Cs1 3.375(10) 131_655 ?
Cl1 Cs4 3.30(5) 76_446 ?
Cl1 Cs4 3.30(5) 50_454 ?
Cl2 Cs2 3.06(2) 84_455 ?
Cl2 Cs5 3.23(3) 57_455 ?
Cl3 Cs4 2.85(4) 76_446 ?
Cl3 Cs4 2.85(4) 27_545 ?
Cl3 Cs4 2.85(4) 50_454 ?
Cl4 Cs5 3.04(5) 57_455 ?
Cl4 Cs5 3.04(5) 77_455 ?
Cl4 Cs5 3.04(5) 97_566 ?
Cl4 Cs5 3.04(5) 173_556 ?
Cl4 Cs5 3.04(5) 153_565 ?
